data_7128247
loop_
_publ_author_name
'Parvin, Nasrina'
'Sen, Nilanjana'
'Muhasina, Puthan Veetil'
'Tothadi, Srinu'
'Parameswaran, Pattiyil'
'Khan, Shabana'

_publ_section_title
;
 The diverse reactivity of NOBF<sub>4</sub> towards silylene, disilene,
 germylene and stannylene.
;
_journal_issue 41
_journal_name_full 'Chemical communications (Cambridge, England)'
_journal_page_first 5008
_journal_page_last 5011
_journal_paper_doi 10.1039/d1cc01034d
_journal_volume 57
_journal_year 2021
_chemical_formula_moiety 'C21 H41 F2 N3 Si3'
_chemical_formula_sum 'C21 H41 F2 N3 Si3'
_chemical_formula_weight 457.84
_space_group_crystal_system monoclinic
_space_group_IT_number 14
_space_group_name_Hall '-P 2ybc'
_space_group_name_H-M_alt 'P 1 21/c 1'
_atom_sites_solution_hydrogens geom
_audit_creation_date 2021-04-07
_audit_creation_method
;
Olex2 1.2
(compiled 2018.05.29 svn.r3508 for OlexSys, GUI svn.r5506)
;
_audit_update_record
;
2021-04-16 deposited with the CCDC.	2021-04-27 downloaded from the CCDC.
;
_cell_angle_alpha 90
_cell_angle_beta 116.752(9)
_cell_angle_gamma 90
_cell_formula_units_Z 4
_cell_length_a 18.681(7)
_cell_length_b 8.385(3)
_cell_length_c 18.595(7)
_cell_measurement_reflns_used 9864
_cell_measurement_temperature 100(2)
_cell_measurement_theta_max 26.39
_cell_measurement_theta_min 2.19
_cell_volume 2601.0(17)
_computing_cell_refinement 'SAINT v8.37A (Bruker, 2015)'
_computing_data_collection 'Bruker APEX2'
_computing_data_reduction 'SAINT v8.37A (Bruker, 2015)'
_computing_molecular_graphics 'Olex2 (Dolomanov et al., 2009)'
_computing_publication_material 'Olex2 (Dolomanov et al., 2009)'
_computing_structure_refinement 'ShelXL (Sheldrick, 2015)'
_computing_structure_solution 'SHELXS-97 (Sheldrick 2008)'
_diffrn_ambient_temperature 100
_diffrn_measured_fraction_theta_full 1.000
_diffrn_measured_fraction_theta_max 1.000
_diffrn_measurement_device_type 'Bruker APEX-II CCD'
_diffrn_measurement_method '\f and \w scans'
_diffrn_radiation_type MoK\a
_diffrn_radiation_wavelength 0.71073
_diffrn_reflns_av_R_equivalents 0.0967
_diffrn_reflns_av_unetI/netI 0.0395
_diffrn_reflns_Laue_measured_fraction_full 1.000
_diffrn_reflns_Laue_measured_fraction_max 1.000
_diffrn_reflns_limit_h_max 22
_diffrn_reflns_limit_h_min -22
_diffrn_reflns_limit_k_max 9
_diffrn_reflns_limit_k_min -9
_diffrn_reflns_limit_l_max 22
_diffrn_reflns_limit_l_min -22
_diffrn_reflns_number 74158
_diffrn_reflns_point_group_measured_fraction_full 1.000
_diffrn_reflns_point_group_measured_fraction_max 1.000
_diffrn_reflns_theta_full 24.997
_diffrn_reflns_theta_max 24.997
_diffrn_reflns_theta_min 2.194
_diffrn_standards_number 0
_exptl_absorpt_coefficient_mu 0.209
_exptl_absorpt_correction_T_max 0.7457
_exptl_absorpt_correction_T_min 0.6860
_exptl_absorpt_correction_type multi-scan
_exptl_absorpt_process_details
'SADABS-2016/2 (Bruker,2016/2) was used for absorption correction. wR2(int) was 0.0889 before and 0.0377 after correction. The Ratio of minimum to maximum transmission is 0.9199. The \l/2 correction factor is Not present.'
_exptl_crystal_colour colourless
_exptl_crystal_colour_primary colourless
_exptl_crystal_density_diffrn 1.169
_exptl_crystal_description block
_exptl_crystal_F_000 992
_exptl_crystal_size_max 0.12
_exptl_crystal_size_mid 0.12
_exptl_crystal_size_min 0.06
_refine_diff_density_max 0.273
_refine_diff_density_min -0.273
_refine_diff_density_rms 0.050
_refine_ls_extinction_method none
_refine_ls_goodness_of_fit_ref 1.035
_refine_ls_hydrogen_treatment constr
_refine_ls_matrix_type full
_refine_ls_number_parameters 274
_refine_ls_number_reflns 4570
_refine_ls_number_restraints 0
_refine_ls_restrained_S_all 1.035
_refine_ls_R_factor_all 0.0664
_refine_ls_R_factor_gt 0.0407
_refine_ls_shift/su_max 0.000
_refine_ls_shift/su_mean 0.000
_refine_ls_structure_factor_coef Fsqd
_refine_ls_weighting_details 'w=1/[\s^2^(Fo^2^)+(0.0331P)^2^+2.2009P] where P=(Fo^2^+2Fc^2^)/3'
_refine_ls_weighting_scheme calc
_refine_ls_wR_factor_gt 0.0822
_refine_ls_wR_factor_ref 0.0928
_reflns_Friedel_coverage 0.000
_reflns_number_gt 3463
_reflns_number_total 4570
_reflns_threshold_expression 'I > 2\s(I)'
_cod_data_source_file d1cc01034d2.cif
_cod_data_source_block 5
_cod_depositor_comments 'Adding full bibliography for 7128241--7128247.cif.'
_cod_original_cell_volume 2600.9(17)
_cod_database_code 7128247
_shelx_shelxl_version_number 2016/6
_shelx_space_group_comment
;
The symmetry employed for this shelxl refinement is uniquely defined
by the following loop, which should always be used as a source of
symmetry information in preference to the above space-group names.
They are only intended as comments.
;
_shelx_estimated_absorpt_t_max 0.988
_shelx_estimated_absorpt_t_min 0.975
_olex2_refinement_description
;
1. Fixed Uiso
 At 1.2 times of:
  All C(H) groups
 At 1.5 times of:
  All C(H,H,H) groups
2.a Aromatic/amide H refined with riding coordinates:
 C7(H7), C5(H5), C8(H8), C10(H10), C9(H9)
2.b Idealised Me refined as rotating group:
 C13(H13A,H13B,H13C), C14(H14A,H14B,H14C), C18(H18A,H18B,H18C), C15(H15A,H15B,
 H15C), C20(H20A,H20B,H20C), C17(H17A,H17B,H17C), C19(H19A,H19B,H19C), C16(H16A,
 H16B,H16C), C4(H4A,H4B,H4C), C3(H3A,H3B,H3C), C21(H21A,H21B,H21C), C2(H2A,H2B,
 H2C)
;
_olex2_submission_special_instructions 'No special instructions were received'

loop_
_space_group_symop_operation_xyz
'x, y, z'
'-x, y+1/2, -z+1/2'
'-x, -y, -z'
'x, -y-1/2, z-1/2'

loop_
_atom_site_label
_atom_site_type_symbol
_atom_site_fract_x
_atom_site_fract_y
_atom_site_fract_z
_atom_site_U_iso_or_equiv
_atom_site_adp_type
_atom_site_occupancy
_atom_site_site_symmetry_order
_atom_site_calc_flag
_atom_site_refinement_flags_posn
_atom_site_refinement_flags_adp
_atom_site_refinement_flags_occupancy
_atom_site_disorder_assembly
_atom_site_disorder_group
Si1 Si 0.28168(4) 0.48164(7) 0.45254(4) 0.01869(16) Uani 1 1 d . . . . .
Si2 Si 0.11698(4) 0.31087(8) 0.37257(4) 0.02296(16) Uani 1 1 d . . . . .
Si3 Si 0.14998(4) 0.58638(8) 0.48796(4) 0.02611(17) Uani 1 1 d . . . . .
F2 F 0.31976(7) 0.49566(16) 0.55127(7) 0.0261(3) Uani 1 1 d . . . . .
F1 F 0.31381(8) 0.65768(15) 0.44734(8) 0.0311(3) Uani 1 1 d . . . . .
N1 N 0.34282(10) 0.3155(2) 0.45349(10) 0.0172(4) Uani 1 1 d . . . . .
N3 N 0.18213(11) 0.4627(2) 0.43107(10) 0.0199(4) Uani 1 1 d . . . . .
N2 N 0.27576(11) 0.4439(2) 0.34396(10) 0.0197(4) Uani 1 1 d . . . . .
C11 C 0.33263(12) 0.3379(3) 0.37695(13) 0.0180(5) Uani 1 1 d . . . . .
C6 C 0.38370(13) 0.2651(3) 0.34312(13) 0.0199(5) Uani 1 1 d . . . . .
C12 C 0.38563(13) 0.1852(3) 0.51252(13) 0.0196(5) Uani 1 1 d . . . . .
C7 C 0.46290(13) 0.3130(3) 0.37298(14) 0.0239(5) Uani 1 1 d . . . . .
H7 H 0.483808 0.389619 0.415071 0.029 Uiso 1 1 calc R . . . .
C13 C 0.39232(14) 0.0324(3) 0.47115(14) 0.0255(5) Uani 1 1 d . . . . .
H13A H 0.429443 0.049659 0.447838 0.038 Uiso 1 1 calc GR . . . .
H13B H 0.339392 0.003697 0.428354 0.038 Uiso 1 1 calc GR . . . .
H13C H 0.412414 -0.054172 0.510717 0.038 Uiso 1 1 calc GR . . . .
C14 C 0.46870(13) 0.2448(3) 0.57192(14) 0.0267(6) Uani 1 1 d . . . . .
H14A H 0.463263 0.342605 0.597914 0.040 Uiso 1 1 calc GR . . . .
H14B H 0.500377 0.267078 0.543015 0.040 Uiso 1 1 calc GR . . . .
H14C H 0.495732 0.163010 0.612939 0.040 Uiso 1 1 calc GR . . . .
C1 C 0.25360(14) 0.5407(3) 0.26936(14) 0.0276(6) Uani 1 1 d . . . . .
C18 C 0.16425(14) 0.1502(3) 0.33854(14) 0.0277(6) Uani 1 1 d . . . . .
H18A H 0.212529 0.111137 0.384677 0.041 Uiso 1 1 calc GR . . . .
H18B H 0.178775 0.193213 0.297857 0.041 Uiso 1 1 calc GR . . . .
H18C H 0.126221 0.062185 0.315240 0.041 Uiso 1 1 calc GR . . . .
C5 C 0.35382(14) 0.1497(3) 0.28275(13) 0.0271(6) Uani 1 1 d . . . . .
H5 H 0.299929 0.114332 0.262632 0.032 Uiso 1 1 calc R . . . .
C8 C 0.51175(15) 0.2505(3) 0.34212(15) 0.0314(6) Uani 1 1 d . . . . .
H8 H 0.565779 0.285087 0.362321 0.038 Uiso 1 1 calc R . . . .
C10 C 0.40312(15) 0.0870(3) 0.25230(14) 0.0329(6) Uani 1 1 d . . . . .
H10 H 0.382823 0.008916 0.210910 0.039 Uiso 1 1 calc R . . . .
C15 C 0.33716(14) 0.1453(3) 0.55859(14) 0.0264(6) Uani 1 1 d . . . . .
H15A H 0.282816 0.112931 0.520333 0.040 Uiso 1 1 calc GR . . . .
H15B H 0.334419 0.239651 0.588376 0.040 Uiso 1 1 calc GR . . . .
H15C H 0.363352 0.058021 0.596423 0.040 Uiso 1 1 calc GR . . . .
C9 C 0.48152(16) 0.1373(3) 0.28164(15) 0.0360(7) Uani 1 1 d . . . . .
H9 H 0.514909 0.093972 0.260241 0.043 Uiso 1 1 calc R . . . .
C20 C 0.17034(16) 0.4952(3) 0.58695(14) 0.0380(7) Uani 1 1 d . . . . .
H20A H 0.228279 0.482006 0.619510 0.057 Uiso 1 1 calc GR . . . .
H20B H 0.144098 0.390797 0.577967 0.057 Uiso 1 1 calc GR . . . .
H20C H 0.149321 0.564855 0.615327 0.057 Uiso 1 1 calc GR . . . .
C17 C 0.07409(16) 0.2038(3) 0.43255(17) 0.0392(7) Uani 1 1 d . . . . .
H17A H 0.041750 0.278010 0.446481 0.059 Uiso 1 1 calc GR . . . .
H17B H 0.117769 0.161612 0.481982 0.059 Uiso 1 1 calc GR . . . .
H17C H 0.040287 0.115600 0.400631 0.059 Uiso 1 1 calc GR . . . .
C19 C 0.19960(18) 0.7845(3) 0.50634(17) 0.0420(7) Uani 1 1 d . . . . .
H19A H 0.192468 0.830330 0.455046 0.063 Uiso 1 1 calc GR . . . .
H19B H 0.256944 0.772276 0.542306 0.063 Uiso 1 1 calc GR . . . .
H19C H 0.175573 0.855542 0.531357 0.063 Uiso 1 1 calc GR . . . .
C16 C 0.03181(15) 0.3900(3) 0.27914(15) 0.0392(7) Uani 1 1 d . . . . .
H16A H 0.051644 0.422771 0.240754 0.059 Uiso 1 1 calc GR . . . .
H16B H 0.008021 0.482074 0.292862 0.059 Uiso 1 1 calc GR . . . .
H16C H -0.008846 0.306658 0.254880 0.059 Uiso 1 1 calc GR . . . .
C4 C 0.19549(17) 0.6690(3) 0.26907(17) 0.0428(7) Uani 1 1 d . . . . .
H4A H 0.223859 0.743738 0.313409 0.064 Uiso 1 1 calc GR . . . .
H4B H 0.151528 0.618820 0.275849 0.064 Uiso 1 1 calc GR . . . .
H4C H 0.173775 0.726655 0.217761 0.064 Uiso 1 1 calc GR . . . .
C3 C 0.21054(18) 0.4362(4) 0.19477(14) 0.0455(8) Uani 1 1 d . . . . .
H3A H 0.166103 0.380054 0.198079 0.068 Uiso 1 1 calc GR . . . .
H3B H 0.248293 0.358270 0.191961 0.068 Uiso 1 1 calc GR . . . .
H3C H 0.189588 0.503232 0.146427 0.068 Uiso 1 1 calc GR . . . .
C21 C 0.04059(16) 0.6314(4) 0.43179(17) 0.0423(7) Uani 1 1 d . . . . .
H21A H 0.010049 0.531645 0.419591 0.063 Uiso 1 1 calc GR . . . .
H21B H 0.029748 0.686584 0.381453 0.063 Uiso 1 1 calc GR . . . .
H21C H 0.024582 0.699664 0.464853 0.063 Uiso 1 1 calc GR . . . .
C2 C 0.32626(16) 0.6209(4) 0.26848(18) 0.0500(8) Uani 1 1 d . . . . .
H2A H 0.361917 0.539497 0.264446 0.075 Uiso 1 1 calc GR . . . .
H2B H 0.355055 0.681947 0.318291 0.075 Uiso 1 1 calc GR . . . .
H2C H 0.308625 0.692981 0.222146 0.075 Uiso 1 1 calc GR . . . .

loop_
_atom_site_aniso_label
_atom_site_aniso_U_11
_atom_site_aniso_U_22
_atom_site_aniso_U_33
_atom_site_aniso_U_23
_atom_site_aniso_U_13
_atom_site_aniso_U_12
Si1 0.0210(3) 0.0165(3) 0.0174(3) -0.0020(3) 0.0077(3) -0.0005(3)
Si2 0.0189(3) 0.0251(4) 0.0228(3) -0.0014(3) 0.0075(3) -0.0002(3)
Si3 0.0321(4) 0.0264(4) 0.0239(4) 0.0003(3) 0.0162(3) 0.0066(3)
F2 0.0278(7) 0.0284(8) 0.0182(7) -0.0059(6) 0.0068(6) 0.0008(6)
F1 0.0394(8) 0.0196(8) 0.0378(8) -0.0052(6) 0.0203(7) -0.0074(6)
N1 0.0178(9) 0.0187(10) 0.0143(9) 0.0005(8) 0.0065(8) 0.0013(8)
N3 0.0219(10) 0.0195(10) 0.0175(10) -0.0004(8) 0.0082(8) 0.0014(8)
N2 0.0201(10) 0.0216(11) 0.0164(9) 0.0023(8) 0.0075(8) 0.0019(8)
C11 0.0163(11) 0.0185(12) 0.0177(12) -0.0025(9) 0.0064(9) -0.0049(10)
C6 0.0226(12) 0.0213(13) 0.0175(11) 0.0037(10) 0.0104(10) 0.0029(10)
C12 0.0187(11) 0.0186(12) 0.0170(11) 0.0035(10) 0.0041(9) 0.0014(10)
C7 0.0245(12) 0.0229(13) 0.0250(12) 0.0049(10) 0.0119(10) -0.0004(11)
C13 0.0277(13) 0.0205(13) 0.0257(13) 0.0026(10) 0.0096(11) 0.0044(11)
C14 0.0232(12) 0.0273(14) 0.0225(12) 0.0018(11) 0.0038(10) -0.0006(11)
C1 0.0293(13) 0.0310(14) 0.0234(13) 0.0118(11) 0.0127(11) 0.0052(11)
C18 0.0238(12) 0.0255(14) 0.0281(13) -0.0082(11) 0.0067(11) -0.0064(11)
C5 0.0265(13) 0.0336(15) 0.0203(12) -0.0005(11) 0.0098(11) 0.0022(11)
C8 0.0269(13) 0.0390(16) 0.0336(15) 0.0148(13) 0.0183(12) 0.0055(12)
C10 0.0390(15) 0.0403(16) 0.0194(13) -0.0014(12) 0.0132(12) 0.0105(13)
C15 0.0301(13) 0.0237(13) 0.0243(13) 0.0056(11) 0.0114(11) -0.0009(11)
C9 0.0392(16) 0.0511(18) 0.0279(14) 0.0135(13) 0.0242(13) 0.0176(14)
C20 0.0454(16) 0.0471(18) 0.0270(14) -0.0012(13) 0.0211(13) 0.0054(14)
C17 0.0375(15) 0.0365(16) 0.0513(17) -0.0034(14) 0.0266(14) -0.0073(13)
C19 0.0621(19) 0.0264(16) 0.0474(17) -0.0083(13) 0.0335(15) 0.0043(14)
C16 0.0270(14) 0.0454(18) 0.0320(15) -0.0053(13) 0.0016(12) 0.0044(13)
C4 0.0510(18) 0.0384(17) 0.0398(16) 0.0220(14) 0.0214(14) 0.0204(14)
C3 0.0557(18) 0.052(2) 0.0181(13) 0.0095(13) 0.0069(13) 0.0105(15)
C21 0.0436(16) 0.0508(19) 0.0411(16) 0.0043(14) 0.0265(14) 0.0175(14)
C2 0.0398(16) 0.060(2) 0.0513(18) 0.0324(16) 0.0216(15) 0.0019(15)

loop_
_atom_type_symbol
_atom_type_description
_atom_type_scat_dispersion_real
_atom_type_scat_dispersion_imag
_atom_type_scat_source
C C 0.0033 0.0016 'International Tables Vol C Tables 4.2.6.8 and 6.1.1.4'
H H 0.0000 0.0000 'International Tables Vol C Tables 4.2.6.8 and 6.1.1.4'
F F 0.0171 0.0103 'International Tables Vol C Tables 4.2.6.8 and 6.1.1.4'
N N 0.0061 0.0033 'International Tables Vol C Tables 4.2.6.8 and 6.1.1.4'
Si Si 0.0817 0.0704 'International Tables Vol C Tables 4.2.6.8 and 6.1.1.4'

loop_
_geom_angle_atom_site_label_1
_geom_angle_atom_site_label_2
_geom_angle_atom_site_label_3
_geom_angle
_geom_angle_site_symmetry_1
_geom_angle_site_symmetry_3
_geom_angle_publ_flag
F2 Si1 N1 95.20(8) . . ?
F2 Si1 N3 98.29(8) . . ?
F2 Si1 N2 159.64(8) . . ?
F2 Si1 C11 127.89(8) . . ?
F1 Si1 F2 90.91(7) . . ?
F1 Si1 N1 117.27(9) . . ?
F1 Si1 N3 117.51(9) . . ?
F1 Si1 N2 86.40(8) . . ?
F1 Si1 C11 99.88(8) . . ?
N1 Si1 N2 68.44(8) . . ?
N1 Si1 C11 35.15(8) . . ?
N3 Si1 N1 123.06(9) . . ?
N3 Si1 N2 100.85(8) . . ?
N3 Si1 C11 119.90(8) . . ?
N2 Si1 C11 33.72(7) . . ?
N3 Si2 C18 115.46(10) . . ?
N3 Si2 C17 109.98(11) . . ?
N3 Si2 C16 112.33(11) . . ?
C18 Si2 C16 105.96(12) . . ?
C17 Si2 C18 104.50(12) . . ?
C17 Si2 C16 108.09(13) . . ?
N3 Si3 C20 112.10(11) . . ?
N3 Si3 C19 111.02(11) . . ?
N3 Si3 C21 111.39(11) . . ?
C20 Si3 C21 108.67(12) . . ?
C19 Si3 C20 108.76(13) . . ?
C19 Si3 C21 104.58(14) . . ?
C11 N1 Si1 95.39(14) . . ?
C11 N1 C12 130.03(18) . . ?
C12 N1 Si1 134.39(14) . . ?
Si1 N3 Si2 125.70(11) . . ?
Si1 N3 Si3 115.40(10) . . ?
Si2 N3 Si3 117.88(11) . . ?
C11 N2 Si1 88.28(13) . . ?
C11 N2 C1 129.17(19) . . ?
C1 N2 Si1 135.85(15) . . ?
N1 C11 Si1 49.45(10) . . ?
N1 C11 C6 124.78(19) . . ?
N2 C11 Si1 58.01(11) . . ?
N2 C11 N1 106.61(18) . . ?
N2 C11 C6 128.33(19) . . ?
C6 C11 Si1 165.97(15) . . ?
C7 C6 C11 118.9(2) . . ?
C7 C6 C5 119.5(2) . . ?
C5 C6 C11 121.6(2) . . ?
N1 C12 C13 112.33(17) . . ?
N1 C12 C14 108.91(18) . . ?
N1 C12 C15 108.21(17) . . ?
C13 C12 C14 110.59(19) . . ?
C13 C12 C15 107.49(19) . . ?
C14 C12 C15 109.24(18) . . ?
C6 C7 H7 119.7 . . ?
C8 C7 C6 120.6(2) . . ?
C8 C7 H7 119.7 . . ?
C12 C13 H13A 109.5 . . ?
C12 C13 H13B 109.5 . . ?
C12 C13 H13C 109.5 . . ?
H13A C13 H13B 109.5 . . ?
H13A C13 H13C 109.5 . . ?
H13B C13 H13C 109.5 . . ?
C12 C14 H14A 109.5 . . ?
C12 C14 H14B 109.5 . . ?
C12 C14 H14C 109.5 . . ?
H14A C14 H14B 109.5 . . ?
H14A C14 H14C 109.5 . . ?
H14B C14 H14C 109.5 . . ?
N2 C1 C4 106.58(19) . . ?
N2 C1 C3 110.1(2) . . ?
N2 C1 C2 112.0(2) . . ?
C4 C1 C3 108.5(2) . . ?
C2 C1 C4 109.0(2) . . ?
C2 C1 C3 110.6(2) . . ?
Si2 C18 H18A 109.5 . . ?
Si2 C18 H18B 109.5 . . ?
Si2 C18 H18C 109.5 . . ?
H18A C18 H18B 109.5 . . ?
H18A C18 H18C 109.5 . . ?
H18B C18 H18C 109.5 . . ?
C6 C5 H5 120.2 . . ?
C10 C5 C6 119.6(2) . . ?
C10 C5 H5 120.2 . . ?
C7 C8 H8 120.2 . . ?
C7 C8 C9 119.6(2) . . ?
C9 C8 H8 120.2 . . ?
C5 C10 H10 119.8 . . ?
C9 C10 C5 120.4(2) . . ?
C9 C10 H10 119.8 . . ?
C12 C15 H15A 109.5 . . ?
C12 C15 H15B 109.5 . . ?
C12 C15 H15C 109.5 . . ?
H15A C15 H15B 109.5 . . ?
H15A C15 H15C 109.5 . . ?
H15B C15 H15C 109.5 . . ?
C8 C9 H9 119.9 . . ?
C10 C9 C8 120.2(2) . . ?
C10 C9 H9 119.9 . . ?
Si3 C20 H20A 109.5 . . ?
Si3 C20 H20B 109.5 . . ?
Si3 C20 H20C 109.5 . . ?
H20A C20 H20B 109.5 . . ?
H20A C20 H20C 109.5 . . ?
H20B C20 H20C 109.5 . . ?
Si2 C17 H17A 109.5 . . ?
Si2 C17 H17B 109.5 . . ?
Si2 C17 H17C 109.5 . . ?
H17A C17 H17B 109.5 . . ?
H17A C17 H17C 109.5 . . ?
H17B C17 H17C 109.5 . . ?
Si3 C19 H19A 109.5 . . ?
Si3 C19 H19B 109.5 . . ?
Si3 C19 H19C 109.5 . . ?
H19A C19 H19B 109.5 . . ?
H19A C19 H19C 109.5 . . ?
H19B C19 H19C 109.5 . . ?
Si2 C16 H16A 109.5 . . ?
Si2 C16 H16B 109.5 . . ?
Si2 C16 H16C 109.5 . . ?
H16A C16 H16B 109.5 . . ?
H16A C16 H16C 109.5 . . ?
H16B C16 H16C 109.5 . . ?
C1 C4 H4A 109.5 . . ?
C1 C4 H4B 109.5 . . ?
C1 C4 H4C 109.5 . . ?
H4A C4 H4B 109.5 . . ?
H4A C4 H4C 109.5 . . ?
H4B C4 H4C 109.5 . . ?
C1 C3 H3A 109.5 . . ?
C1 C3 H3B 109.5 . . ?
C1 C3 H3C 109.5 . . ?
H3A C3 H3B 109.5 . . ?
H3A C3 H3C 109.5 . . ?
H3B C3 H3C 109.5 . . ?
Si3 C21 H21A 109.5 . . ?
Si3 C21 H21B 109.5 . . ?
Si3 C21 H21C 109.5 . . ?
H21A C21 H21B 109.5 . . ?
H21A C21 H21C 109.5 . . ?
H21B C21 H21C 109.5 . . ?
C1 C2 H2A 109.5 . . ?
C1 C2 H2B 109.5 . . ?
C1 C2 H2C 109.5 . . ?
H2A C2 H2B 109.5 . . ?
H2A C2 H2C 109.5 . . ?
H2B C2 H2C 109.5 . . ?

loop_
_geom_bond_atom_site_label_1
_geom_bond_atom_site_label_2
_geom_bond_distance
_geom_bond_site_symmetry_2
_geom_bond_publ_flag
Si1 F2 1.6476(15) . ?
Si1 F1 1.6126(15) . ?
Si1 N1 1.7965(19) . ?
Si1 N3 1.725(2) . ?
Si1 N2 1.997(2) . ?
Si1 C11 2.354(2) . ?
Si2 N3 1.759(2) . ?
Si2 C18 1.870(2) . ?
Si2 C17 1.870(3) . ?
Si2 C16 1.871(3) . ?
Si3 N3 1.7682(19) . ?
Si3 C20 1.868(3) . ?
Si3 C19 1.858(3) . ?
Si3 C21 1.868(3) . ?
N1 C11 1.361(3) . ?
N1 C12 1.500(3) . ?
N2 C11 1.307(3) . ?
N2 C1 1.496(3) . ?
C11 C6 1.489(3) . ?
C6 C7 1.385(3) . ?
C6 C5 1.394(3) . ?
C12 C13 1.528(3) . ?
C12 C14 1.528(3) . ?
C12 C15 1.537(3) . ?
C7 H7 0.9500 . ?
C7 C8 1.381(3) . ?
C13 H13A 0.9800 . ?
C13 H13B 0.9800 . ?
C13 H13C 0.9800 . ?
C14 H14A 0.9800 . ?
C14 H14B 0.9800 . ?
C14 H14C 0.9800 . ?
C1 C4 1.526(3) . ?
C1 C3 1.528(4) . ?
C1 C2 1.521(4) . ?
C18 H18A 0.9800 . ?
C18 H18B 0.9800 . ?
C18 H18C 0.9800 . ?
C5 H5 0.9500 . ?
C5 C10 1.384(3) . ?
C8 H8 0.9500 . ?
C8 C9 1.383(4) . ?
C10 H10 0.9500 . ?
C10 C9 1.379(4) . ?
C15 H15A 0.9800 . ?
C15 H15B 0.9800 . ?
C15 H15C 0.9800 . ?
C9 H9 0.9500 . ?
C20 H20A 0.9800 . ?
C20 H20B 0.9800 . ?
C20 H20C 0.9800 . ?
C17 H17A 0.9800 . ?
C17 H17B 0.9800 . ?
C17 H17C 0.9800 . ?
C19 H19A 0.9800 . ?
C19 H19B 0.9800 . ?
C19 H19C 0.9800 . ?
C16 H16A 0.9800 . ?
C16 H16B 0.9800 . ?
C16 H16C 0.9800 . ?
C4 H4A 0.9800 . ?
C4 H4B 0.9800 . ?
C4 H4C 0.9800 . ?
C3 H3A 0.9800 . ?
C3 H3B 0.9800 . ?
C3 H3C 0.9800 . ?
C21 H21A 0.9800 . ?
C21 H21B 0.9800 . ?
C21 H21C 0.9800 . ?
C2 H2A 0.9800 . ?
C2 H2B 0.9800 . ?
C2 H2C 0.9800 . ?
